data_7713078
loop_
_publ_author_name
'Ghosh, Kowsik'
'Ovchinnikov, Alexander'
'Baitinger, Michael'
'Krnel, Mitja'
'Burkhardt, Ulrich'
'Grin, Yuri'
'Bobev, Svilen'

_publ_section_title
;
 Lithium metal atoms fill vacancies in the germanium network of a type-I
 clathrate: Synthesis and structural characterization of Ba8Li5Ge41
;
_journal_name_full 'Dalton Transactions'
_journal_paper_doi 10.1039/D3DT01168B
_journal_year 2023
_chemical_formula_moiety 'C23 H29 Al N4 O2'
_chemical_formula_sum 'C23 H29 Al N4 O2'
_chemical_formula_weight 420.48
_space_group_crystal_system monoclinic
_space_group_IT_number 14
_space_group_name_Hall '-P 2ybc'
_space_group_name_H-M_alt 'P 1 21/c 1'
_atom_sites_solution_hydrogens geom
_atom_sites_solution_primary dual
_audit_creation_date 2022-06-16
_audit_creation_method
;
Olex2 1.5
(compiled 2022.04.07 svn.rca3783a0 for OlexSys, GUI svn.r6498)
;
_audit_update_record
;
2022-06-27 deposited with the CCDC.	2023-05-17 downloaded from the CCDC.
;
_cell_angle_alpha 90
_cell_angle_beta 107.584(2)
_cell_angle_gamma 90
_cell_formula_units_Z 4
_cell_length_a 11.5025(6)
_cell_length_b 17.2998(10)
_cell_length_c 11.5070(6)
_cell_measurement_reflns_used 6983
_cell_measurement_temperature 110.0(1)
_cell_measurement_theta_max 26.42
_cell_measurement_theta_min 2.20
_cell_volume 2182.8(2)
_computing_cell_refinement 'SAINT V8.40B (Bruker, 2016)'
_computing_data_collection 'APEX4 (Bruker, 2021)'
_computing_data_reduction 'SAINT V8.40B (Bruker, 2016)'
_computing_molecular_graphics 'Olex2 1.5 (Dolomanov et al., 2009)'
_computing_publication_material 'Olex2 1.5 (Dolomanov et al., 2009)'
_computing_structure_refinement 'SHELXL 2018/3 (Sheldrick, 2015)'
_computing_structure_solution 'SHELXT 2018/2 (Sheldrick, 2018)'
_diffrn_ambient_temperature 110.0(1)
_diffrn_detector 'CCD Plate'
_diffrn_detector_area_resol_mean '512 x 512'
_diffrn_detector_type APEX2
_diffrn_measured_fraction_theta_full 0.999
_diffrn_measured_fraction_theta_max 0.997
_diffrn_measurement_device '\k-geometry diffractometer'
_diffrn_measurement_device_type 'Nonius APEX-II CCD'
_diffrn_measurement_method '\f and \w scans''
_diffrn_radiation_collimation '0.6 mm'
_diffrn_radiation_monochromator graphite
_diffrn_radiation_probe x-ray
_diffrn_radiation_type 'Mo K\a~1~'
_diffrn_radiation_wavelength 0.71073
_diffrn_radiation_xray_symbol K-L~3~
_diffrn_reflns_av_R_equivalents 0.0556
_diffrn_reflns_av_unetI/netI 0.0399
_diffrn_reflns_Laue_measured_fraction_full 0.999
_diffrn_reflns_Laue_measured_fraction_max 0.997
_diffrn_reflns_limit_h_max 14
_diffrn_reflns_limit_h_min -11
_diffrn_reflns_limit_k_max 22
_diffrn_reflns_limit_k_min -22
_diffrn_reflns_limit_l_max 14
_diffrn_reflns_limit_l_min -14
_diffrn_reflns_number 44219
_diffrn_reflns_point_group_measured_fraction_full 0.999
_diffrn_reflns_point_group_measured_fraction_max 0.997
_diffrn_reflns_theta_full 25.242
_diffrn_reflns_theta_max 27.532
_diffrn_reflns_theta_min 2.490
_diffrn_source 'X-ray tube'
_diffrn_source_current 5.0
_diffrn_source_power 0.1
_diffrn_source_target Mo
_diffrn_source_type 'Siemens KFF Mo 2K-180'
_diffrn_source_voltage 20.0
_diffrn_standards_number 0
_exptl_absorpt_coefficient_mu 0.120
_exptl_absorpt_correction_T_max 0.9705
_exptl_absorpt_correction_T_min 0.9224
_exptl_absorpt_correction_type multi-scan
_exptl_absorpt_process_details
;
SADABS-2016/2 (Bruker,2016) was used for absorption correction.
wR2(int) was 0.0542 before and 0.0520 after correction.
The Ratio of minimum to maximum transmission is 0.9504.
The \l/2 correction factor is Not present.
;
_exptl_crystal_colour 'clear light colourless'
_exptl_crystal_colour_lustre clear
_exptl_crystal_colour_modifier light
_exptl_crystal_colour_primary colourless
_exptl_crystal_density_diffrn 1.280
_exptl_crystal_description prism
_exptl_crystal_F_000 896
_exptl_crystal_recrystallization_method
'The material was recrystallised from a mixture of DCM and pentane  by slow evaporation'
_exptl_crystal_size_max 0.208
_exptl_crystal_size_mid 0.207
_exptl_crystal_size_min 0.151
_refine_diff_density_max 1.029
_refine_diff_density_min -0.382
_refine_diff_density_rms 0.058
_refine_ls_extinction_method none
_refine_ls_goodness_of_fit_ref 1.036
_refine_ls_hydrogen_treatment constr
_refine_ls_matrix_type full
_refine_ls_number_parameters 272
_refine_ls_number_reflns 5007
_refine_ls_number_restraints 0
_refine_ls_restrained_S_all 1.036
_refine_ls_R_factor_all 0.0814
_refine_ls_R_factor_gt 0.0465
_refine_ls_shift/su_max 0.000
_refine_ls_shift/su_mean 0.000
_refine_ls_structure_factor_coef Fsqd
_refine_ls_weighting_details 'w=1/[\s^2^(Fo^2^)+(0.0517P)^2^+1.6815P] where P=(Fo^2^+2Fc^2^)/3'
_refine_ls_weighting_scheme calc
_refine_ls_wR_factor_gt 0.1096
_refine_ls_wR_factor_ref 0.1292
_reflns_Friedel_coverage 0.000
_reflns_number_gt 3463
_reflns_number_total 5007
_reflns_threshold_expression 'I > 2\s(I)'
_cod_data_source_file d3dt01168b2.cif
_cod_data_source_block compound_2b
_cod_database_code 7713078
_shelx_shelxl_version_number 2018/3
_shelx_space_group_comment
;
The symmetry employed for this shelxl refinement is uniquely defined
by the following loop, which should always be used as a source of
symmetry information in preference to the above space-group names.
They are only intended as comments.
;
_shelx_estimated_absorpt_t_max 0.982
_shelx_estimated_absorpt_t_min 0.975
_olex2_refinement_description
;
1. Fixed Uiso
 At 1.2 times of:
  All C(H) groups, All C(H,H) groups
 At 1.5 times of:
  All C(H,H,H) groups
2.a Secondary CH2 refined with riding coordinates:
 C8(H8A,H8B), C9A(H9AA,H9AB), C8A(H8AA,H8AB), C9(H9A,H9B), C11(H11A,H11B),
 C11A(H11C,H11D), C10(H10A,H10B), C10A(H10C,H10D)
2.b Aromatic/amide H refined with riding coordinates:
 C7(H7), C7A(H7A), C3(H3), C4(H4), C6(H6), C6A(H6A), C5A(H5A), C3A(H3A),
 C5(H5), C4A(H4A)
2.c Idealised Me refined as rotating group:
 C12(H12A,H12B,H12C)
;
_olex2_diffrn_ambient_temperature_device 'Oxford Cryosystems'
_olex2_exptl_crystal_mounting_method 'The crystal was mounted on a MITIGEN holder oil'
_olex2_submission_special_instructions 'No special instructions were received'

loop_
_space_group_symop_operation_xyz
'x, y, z'
'-x, y+1/2, -z+1/2'
'-x, -y, -z'
'x, -y-1/2, z-1/2'

loop_
_atom_site_label
_atom_site_type_symbol
_atom_site_fract_x
_atom_site_fract_y
_atom_site_fract_z
_atom_site_U_iso_or_equiv
_atom_site_adp_type
_atom_site_occupancy
_atom_site_site_symmetry_order
_atom_site_calc_flag
_atom_site_refinement_flags_posn
_atom_site_refinement_flags_adp
_atom_site_refinement_flags_occupancy
_atom_site_disorder_assembly
_atom_site_disorder_group
Al1 Al 0.39978(5) 0.64399(3) 0.67006(5) 0.01650(15) Uani 1 1 d . . . . .
O1A O 0.24904(12) 0.60353(8) 0.62309(12) 0.0195(3) Uani 1 1 d . . . . .
O1 O 0.54142(12) 0.59160(8) 0.71521(12) 0.0211(3) Uani 1 1 d . . . . .
N1 N 0.40784(14) 0.62381(9) 0.85405(14) 0.0167(3) Uani 1 1 d . . . . .
N2 N 0.21682(14) 0.64188(9) 0.88436(14) 0.0187(4) Uani 1 1 d . . . . .
N2A N 0.58696(14) 0.62204(9) 0.46450(15) 0.0186(4) Uani 1 1 d . . . . .
N1A N 0.39261(14) 0.61614(9) 0.48839(14) 0.0171(3) Uani 1 1 d . . . . .
C1A C 0.27132(17) 0.59258(11) 0.42753(17) 0.0175(4) Uani 1 1 d . . . . .
C2 C 0.59932(18) 0.58795(11) 0.83528(18) 0.0185(4) Uani 1 1 d . . . . .
C7 C 0.32755(17) 0.61142(11) 0.91177(17) 0.0179(4) Uani 1 1 d . . . . .
H7 H 0.350773 0.577404 0.979705 0.021 Uiso 1 1 calc R U . . .
C2A C 0.19677(18) 0.58921(11) 0.50443(17) 0.0177(4) Uani 1 1 d . . . . .
C1 C 0.52989(17) 0.60139(10) 0.91488(18) 0.0172(4) Uani 1 1 d . . . . .
C7A C 0.47590(17) 0.59335(11) 0.43932(17) 0.0176(4) Uani 1 1 d . . . . .
H7A H 0.454494 0.552895 0.380886 0.021 Uiso 1 1 calc R U . . .
C3 C 0.72361(18) 0.57355(11) 0.88211(19) 0.0214(4) Uani 1 1 d . . . . .
H3 H 0.771327 0.566070 0.828532 0.026 Uiso 1 1 calc R U . . .
C4 C 0.77802(18) 0.57012(12) 1.00767(19) 0.0238(5) Uani 1 1 d . . . . .
H4 H 0.862980 0.560209 1.039564 0.029 Uiso 1 1 calc R U . . .
C6 C 0.58477(18) 0.59745(11) 1.04006(18) 0.0205(4) Uani 1 1 d . . . . .
H6 H 0.537768 0.605900 1.094050 0.025 Uiso 1 1 calc R U . . .
C6A C 0.22285(18) 0.57617(12) 0.30447(18) 0.0214(4) Uani 1 1 d . . . . .
H6A H 0.272404 0.580003 0.251961 0.026 Uiso 1 1 calc R U . . .
C5A C 0.10097(19) 0.55399(13) 0.25801(19) 0.0249(5) Uani 1 1 d . . . . .
H5A H 0.068355 0.540846 0.174273 0.030 Uiso 1 1 calc R U . . .
C3A C 0.07459(18) 0.57008(11) 0.45600(19) 0.0208(4) Uani 1 1 d . . . . .
H3A H 0.022954 0.569963 0.506707 0.025 Uiso 1 1 calc R U . . .
C5 C 0.70918(19) 0.58105(12) 1.08651(19) 0.0245(5) Uani 1 1 d . . . . .
H5 H 0.746550 0.577390 1.172081 0.029 Uiso 1 1 calc R U . . .
C4A C 0.02751(19) 0.55104(12) 0.33317(19) 0.0246(5) Uani 1 1 d . . . . .
H4A H -0.055460 0.535970 0.300929 0.029 Uiso 1 1 calc R U . . .
C8 C 0.17460(19) 0.70878(12) 0.80364(19) 0.0236(5) Uani 1 1 d . . . . .
H8A H 0.165035 0.695158 0.717694 0.028 Uiso 1 1 calc R U . . .
H8B H 0.232280 0.752580 0.827839 0.028 Uiso 1 1 calc R U . . .
C9A C 0.67720(19) 0.59399(12) 0.4072(2) 0.0256(5) Uani 1 1 d . . . . .
H9AA H 0.636796 0.570721 0.326503 0.031 Uiso 1 1 calc R U . . .
H9AB H 0.732206 0.555265 0.459399 0.031 Uiso 1 1 calc R U . . .
C8A C 0.62768(19) 0.69403(12) 0.5326(2) 0.0246(5) Uani 1 1 d . . . . .
H8AA H 0.639773 0.686531 0.620790 0.029 Uiso 1 1 calc R U . . .
H8AB H 0.567832 0.736094 0.502247 0.029 Uiso 1 1 calc R U . . .
C9 C 0.13242(19) 0.62484(13) 0.9549(2) 0.0257(5) Uani 1 1 d . . . . .
H9A H 0.177443 0.611019 1.040131 0.031 Uiso 1 1 calc R U . . .
H9B H 0.076538 0.582015 0.917509 0.031 Uiso 1 1 calc R U . . .
C12 C 0.40988(18) 0.75784(11) 0.67138(18) 0.0202(4) Uani 1 1 d . . . . .
H12A H 0.407507 0.776304 0.590182 0.030 Uiso 1 1 calc R U . . .
H12B H 0.486347 0.774279 0.730989 0.030 Uiso 1 1 calc R U . . .
H12C H 0.340796 0.779507 0.693639 0.030 Uiso 1 1 calc R U . . .
C11 C 0.0520(2) 0.72858(13) 0.8214(2) 0.0295(5) Uani 1 1 d . . . . .
H11A H 0.037124 0.785005 0.814794 0.035 Uiso 1 1 calc R U . . .
H11B H -0.015370 0.701933 0.760077 0.035 Uiso 1 1 calc R U . . .
C11A C 0.7482(2) 0.71205(14) 0.5086(2) 0.0319(5) Uani 1 1 d . . . . .
H11C H 0.755137 0.768099 0.494608 0.038 Uiso 1 1 calc R U . . .
H11D H 0.817924 0.696000 0.578633 0.038 Uiso 1 1 calc R U . . .
C10 C 0.0633(2) 0.69992(13) 0.9493(2) 0.0303(5) Uani 1 1 d . . . . .
H10A H 0.109569 0.736911 1.011960 0.036 Uiso 1 1 calc R U . . .
H10B H -0.017824 0.691013 0.960123 0.036 Uiso 1 1 calc R U . . .
C10A C 0.7460(2) 0.66620(15) 0.3950(2) 0.0382(6) Uani 1 1 d . . . . .
H10C H 0.703052 0.695010 0.319953 0.046 Uiso 1 1 calc R U . . .
H10D H 0.829603 0.653791 0.393761 0.046 Uiso 1 1 calc R U . . .

loop_
_atom_site_aniso_label
_atom_site_aniso_U_11
_atom_site_aniso_U_22
_atom_site_aniso_U_33
_atom_site_aniso_U_23
_atom_site_aniso_U_13
_atom_site_aniso_U_12
Al1 0.0176(3) 0.0169(3) 0.0145(3) -0.0003(2) 0.0041(2) -0.0007(2)
O1A 0.0212(7) 0.0228(7) 0.0150(7) -0.0015(5) 0.0061(6) -0.0038(6)
O1 0.0223(7) 0.0265(8) 0.0144(7) -0.0002(6) 0.0055(6) 0.0047(6)
N1 0.0179(8) 0.0166(8) 0.0144(8) 0.0000(6) 0.0033(7) 0.0014(6)
N2 0.0180(8) 0.0212(8) 0.0166(8) 0.0022(7) 0.0047(7) 0.0014(7)
N2A 0.0190(8) 0.0189(8) 0.0186(9) -0.0016(7) 0.0066(7) -0.0007(7)
N1A 0.0176(8) 0.0184(8) 0.0141(8) 0.0002(6) 0.0032(7) -0.0018(6)
C1A 0.0184(9) 0.0158(9) 0.0172(10) 0.0015(7) 0.0035(8) -0.0006(7)
C2 0.0215(10) 0.0167(9) 0.0171(10) 0.0005(8) 0.0057(8) 0.0018(8)
C7 0.0195(10) 0.0182(9) 0.0138(10) -0.0012(7) 0.0017(8) -0.0004(8)
C2A 0.0216(10) 0.0143(9) 0.0165(10) 0.0006(7) 0.0048(8) -0.0001(8)
C1 0.0177(9) 0.0133(9) 0.0194(10) -0.0004(7) 0.0038(8) 0.0016(7)
C7A 0.0215(10) 0.0168(9) 0.0139(9) 0.0010(7) 0.0044(8) -0.0011(8)
C3 0.0220(10) 0.0194(10) 0.0246(11) -0.0013(8) 0.0099(9) 0.0026(8)
C4 0.0176(10) 0.0236(10) 0.0268(11) 0.0003(9) 0.0015(9) 0.0044(8)
C6 0.0232(10) 0.0216(10) 0.0165(10) -0.0004(8) 0.0060(8) 0.0036(8)
C6A 0.0220(10) 0.0242(10) 0.0178(10) -0.0008(8) 0.0055(8) -0.0003(8)
C5A 0.0220(10) 0.0309(11) 0.0178(11) -0.0038(9) 0.0000(9) -0.0010(9)
C3A 0.0202(10) 0.0207(10) 0.0220(11) 0.0002(8) 0.0070(8) -0.0003(8)
C5 0.0234(10) 0.0264(11) 0.0195(11) -0.0010(9) 0.0001(9) 0.0052(9)
C4A 0.0182(10) 0.0276(11) 0.0244(11) -0.0026(9) 0.0012(9) -0.0021(8)
C8 0.0276(11) 0.0224(10) 0.0210(11) 0.0037(8) 0.0077(9) 0.0075(9)
C9A 0.0224(11) 0.0259(11) 0.0307(12) -0.0029(9) 0.0115(9) 0.0009(9)
C8A 0.0240(11) 0.0234(11) 0.0283(12) -0.0070(9) 0.0111(9) -0.0062(9)
C9 0.0210(10) 0.0306(11) 0.0271(12) 0.0056(9) 0.0096(9) 0.0010(9)
C12 0.0224(10) 0.0187(10) 0.0197(10) -0.0014(8) 0.0067(8) -0.0023(8)
C11 0.0243(11) 0.0291(12) 0.0336(13) 0.0025(10) 0.0065(10) 0.0079(9)
C11A 0.0254(11) 0.0360(13) 0.0371(14) -0.0093(10) 0.0137(10) -0.0100(10)
C10 0.0245(11) 0.0346(12) 0.0356(13) -0.0008(10) 0.0147(10) 0.0038(10)
C10A 0.0329(13) 0.0383(14) 0.0498(16) -0.0037(12) 0.0218(12) -0.0018(11)

loop_
_atom_type_symbol
_atom_type_description
_atom_type_scat_dispersion_real
_atom_type_scat_dispersion_imag
_atom_type_scat_source
C C 0.0033 0.0016 'International Tables Vol C Tables 4.2.6.8 and 6.1.1.4'
H H 0.0000 0.0000 'International Tables Vol C Tables 4.2.6.8 and 6.1.1.4'
Al Al 0.0645 0.0514 'International Tables Vol C Tables 4.2.6.8 and 6.1.1.4'
N N 0.0061 0.0033 'International Tables Vol C Tables 4.2.6.8 and 6.1.1.4'
O O 0.0106 0.0060 'International Tables Vol C Tables 4.2.6.8 and 6.1.1.4'

loop_
_geom_angle_atom_site_label_1
_geom_angle_atom_site_label_2
_geom_angle_atom_site_label_3
_geom_angle
_geom_angle_site_symmetry_1
_geom_angle_site_symmetry_3
_geom_angle_publ_flag
O1A Al1 O1 126.79(7) . . ?
O1A Al1 N1 89.04(6) . . ?
O1A Al1 N1A 82.43(6) . . ?
O1A Al1 C12 116.16(8) . . ?
O1 Al1 N1 82.30(6) . . ?
O1 Al1 N1A 86.13(6) . . ?
O1 Al1 C12 117.06(8) . . ?
N1 Al1 N1A 157.40(7) . . ?
C12 Al1 N1 99.90(8) . . ?
C12 Al1 N1A 102.65(8) . . ?
C2A O1A Al1 118.34(12) . . ?
C2 O1 Al1 116.47(12) . . ?
C7 N1 Al1 135.20(13) . . ?
C7 N1 C1 116.70(16) . . ?
C1 N1 Al1 106.00(12) . . ?
C7 N2 C8 124.97(17) . . ?
C7 N2 C9 122.40(17) . . ?
C9 N2 C8 111.03(15) . . ?
C7A N2A C9A 123.07(17) . . ?
C7A N2A C8A 124.56(16) . . ?
C9A N2A C8A 111.36(15) . . ?
C1A N1A Al1 106.94(12) . . ?
C7A N1A Al1 132.57(13) . . ?
C7A N1A C1A 116.01(16) . . ?
C2A C1A N1A 113.37(17) . . ?
C6A C1A N1A 126.55(18) . . ?
C6A C1A C2A 120.04(18) . . ?
O1 C2 C1 117.43(17) . . ?
O1 C2 C3 122.69(18) . . ?
C3 C2 C1 119.86(18) . . ?
N1 C7 N2 126.10(18) . . ?
N1 C7 H7 117.0 . . ?
N2 C7 H7 117.0 . . ?
O1A C2A C1A 117.56(17) . . ?
O1A C2A C3A 122.87(18) . . ?
C3A C2A C1A 119.57(18) . . ?
C2 C1 N1 113.32(17) . . ?
C6 C1 N1 126.61(18) . . ?
C6 C1 C2 119.90(18) . . ?
N2A C7A H7A 117.4 . . ?
N1A C7A N2A 125.28(18) . . ?
N1A C7A H7A 117.4 . . ?
C2 C3 H3 120.1 . . ?
C2 C3 C4 119.84(19) . . ?
C4 C3 H3 120.1 . . ?
C3 C4 H4 119.8 . . ?
C5 C4 C3 120.49(19) . . ?
C5 C4 H4 119.8 . . ?
C1 C6 H6 120.0 . . ?
C1 C6 C5 119.93(19) . . ?
C5 C6 H6 120.0 . . ?
C1A C6A H6A 120.1 . . ?
C1A C6A C5A 119.71(19) . . ?
C5A C6A H6A 120.1 . . ?
C6A C5A H5A 119.8 . . ?
C4A C5A C6A 120.30(19) . . ?
C4A C5A H5A 119.8 . . ?
C2A C3A H3A 120.0 . . ?
C2A C3A C4A 120.06(19) . . ?
C4A C3A H3A 120.0 . . ?
C4 C5 C6 119.94(19) . . ?
C4 C5 H5 120.0 . . ?
C6 C5 H5 120.0 . . ?
C5A C4A C3A 120.23(19) . . ?
C5A C4A H4A 119.9 . . ?
C3A C4A H4A 119.9 . . ?
N2 C8 H8A 111.0 . . ?
N2 C8 H8B 111.0 . . ?
N2 C8 C11 103.57(16) . . ?
H8A C8 H8B 109.0 . . ?
C11 C8 H8A 111.0 . . ?
C11 C8 H8B 111.0 . . ?
N2A C9A H9AA 111.1 . . ?
N2A C9A H9AB 111.1 . . ?
N2A C9A C10A 103.28(17) . . ?
H9AA C9A H9AB 109.1 . . ?
C10A C9A H9AA 111.1 . . ?
C10A C9A H9AB 111.1 . . ?
N2A C8A H8AA 111.0 . . ?
N2A C8A H8AB 111.0 . . ?
N2A C8A C11A 103.70(16) . . ?
H8AA C8A H8AB 109.0 . . ?
C11A C8A H8AA 111.0 . . ?
C11A C8A H8AB 111.0 . . ?
N2 C9 H9A 111.1 . . ?
N2 C9 H9B 111.1 . . ?
N2 C9 C10 103.31(17) . . ?
H9A C9 H9B 109.1 . . ?
C10 C9 H9A 111.1 . . ?
C10 C9 H9B 111.1 . . ?
Al1 C12 H12A 109.5 . . ?
Al1 C12 H12B 109.5 . . ?
Al1 C12 H12C 109.5 . . ?
H12A C12 H12B 109.5 . . ?
H12A C12 H12C 109.5 . . ?
H12B C12 H12C 109.5 . . ?
C8 C11 H11A 110.9 . . ?
C8 C11 H11B 110.9 . . ?
H11A C11 H11B 108.9 . . ?
C10 C11 C8 104.14(17) . . ?
C10 C11 H11A 110.9 . . ?
C10 C11 H11B 110.9 . . ?
C8A C11A H11C 110.6 . . ?
C8A C11A H11D 110.6 . . ?
H11C C11A H11D 108.8 . . ?
C10A C11A C8A 105.60(18) . . ?
C10A C11A H11C 110.6 . . ?
C10A C11A H11D 110.6 . . ?
C9 C10 C11 102.16(17) . . ?
C9 C10 H10A 111.3 . . ?
C9 C10 H10B 111.3 . . ?
C11 C10 H10A 111.3 . . ?
C11 C10 H10B 111.3 . . ?
H10A C10 H10B 109.2 . . ?
C9A C10A C11A 102.98(19) . . ?
C9A C10A H10C 111.2 . . ?
C9A C10A H10D 111.2 . . ?
C11A C10A H10C 111.2 . . ?
C11A C10A H10D 111.2 . . ?
H10C C10A H10D 109.1 . . ?

loop_
_geom_bond_atom_site_label_1
_geom_bond_atom_site_label_2
_geom_bond_distance
_geom_bond_site_symmetry_2
_geom_bond_publ_flag
Al1 O1A 1.7951(14) . ?
Al1 O1 1.7984(15) . ?
Al1 N1 2.1200(17) . ?
Al1 N1A 2.1224(17) . ?
Al1 C12 1.973(2) . ?
O1A C2A 1.338(2) . ?
O1 C2 1.342(2) . ?
N1 C7 1.308(2) . ?
N1 C1 1.420(2) . ?
N2 C7 1.325(2) . ?
N2 C8 1.472(2) . ?
N2 C9 1.471(3) . ?
N2A C7A 1.319(2) . ?
N2A C9A 1.470(3) . ?
N2A C8A 1.471(3) . ?
N1A C1A 1.419(2) . ?
N1A C7A 1.311(2) . ?
C1A C2A 1.407(3) . ?
C1A C6A 1.385(3) . ?
C2 C1 1.405(3) . ?
C2 C3 1.390(3) . ?
C7 H7 0.9500 . ?
C2A C3A 1.386(3) . ?
C1 C6 1.389(3) . ?
C7A H7A 0.9500 . ?
C3 H3 0.9500 . ?
C3 C4 1.392(3) . ?
C4 H4 0.9500 . ?
C4 C5 1.386(3) . ?
C6 H6 0.9500 . ?
C6 C5 1.397(3) . ?
C6A H6A 0.9500 . ?
C6A C5A 1.395(3) . ?
C5A H5A 0.9500 . ?
C5A C4A 1.381(3) . ?
C3A H3A 0.9500 . ?
C3A C4A 1.392(3) . ?
C5 H5 0.9500 . ?
C4A H4A 0.9500 . ?
C8 H8A 0.9900 . ?
C8 H8B 0.9900 . ?
C8 C11 1.523(3) . ?
C9A H9AA 0.9900 . ?
C9A H9AB 0.9900 . ?
C9A C10A 1.508(3) . ?
C8A H8AA 0.9900 . ?
C8A H8AB 0.9900 . ?
C8A C11A 1.525(3) . ?
C9 H9A 0.9900 . ?
C9 H9B 0.9900 . ?
C9 C10 1.514(3) . ?
C12 H12A 0.9800 . ?
C12 H12B 0.9800 . ?
C12 H12C 0.9800 . ?
C11 H11A 0.9900 . ?
C11 H11B 0.9900 . ?
C11 C10 1.522(3) . ?
C11A H11C 0.9900 . ?
C11A H11D 0.9900 . ?
C11A C10A 1.522(3) . ?
C10 H10A 0.9900 . ?
C10 H10B 0.9900 . ?
C10A H10C 0.9900 . ?
C10A H10D 0.9900 . ?

loop_
_geom_torsion_atom_site_label_1
_geom_torsion_atom_site_label_2
_geom_torsion_atom_site_label_3
_geom_torsion_atom_site_label_4
_geom_torsion
_geom_torsion_site_symmetry_1
_geom_torsion_site_symmetry_2
_geom_torsion_site_symmetry_3
_geom_torsion_site_symmetry_4
_geom_torsion_publ_flag
Al1 O1A C2A C1A 12.1(2) . . . . ?
Al1 O1A C2A C3A -169.21(15) . . . . ?
Al1 O1 C2 C1 20.5(2) . . . . ?
Al1 O1 C2 C3 -157.85(16) . . . . ?
Al1 N1 C7 N2 -34.3(3) . . . . ?
Al1 N1 C1 C2 -9.27(18) . . . . ?
Al1 N1 C1 C6 165.98(17) . . . . ?
Al1 N1A C1A C2A -4.27(19) . . . . ?
Al1 N1A C1A C6A 173.53(17) . . . . ?
Al1 N1A C7A N2A -43.0(3) . . . . ?
O1A Al1 O1 C2 -102.78(14) . . . . ?
O1A C2A C3A C4A -175.90(18) . . . . ?
O1 Al1 O1A C2A -90.47(15) . . . . ?
O1 C2 C1 N1 -5.2(2) . . . . ?
O1 C2 C1 C6 179.25(17) . . . . ?
O1 C2 C3 C4 -179.68(18) . . . . ?
N1 Al1 O1A C2A -170.11(13) . . . . ?
N1 Al1 O1 C2 -19.79(13) . . . . ?
N1 C1 C6 C5 -174.20(18) . . . . ?
N2 C8 C11 C10 27.0(2) . . . . ?
N2 C9 C10 C11 36.0(2) . . . . ?
N2A C9A C10A C11A 34.9(2) . . . . ?
N2A C8A C11A C10A 19.4(2) . . . . ?
N1A Al1 O1A C2A -11.10(13) . . . . ?
N1A Al1 O1 C2 179.66(14) . . . . ?
N1A C1A C2A O1A -3.8(2) . . . . ?
N1A C1A C2A C3A 177.38(17) . . . . ?
N1A C1A C6A C5A -179.65(19) . . . . ?
C1A N1A C7A N2A 164.31(18) . . . . ?
C1A C2A C3A C4A 2.8(3) . . . . ?
C1A C6A C5A C4A 2.3(3) . . . . ?
C2 C1 C6 C5 0.8(3) . . . . ?
C2 C3 C4 C5 -0.1(3) . . . . ?
C7 N1 C1 C2 156.79(17) . . . . ?
C7 N1 C1 C6 -28.0(3) . . . . ?
C7 N2 C8 C11 -170.13(18) . . . . ?
C7 N2 C9 C10 146.14(19) . . . . ?
C2A C1A C6A C5A -2.0(3) . . . . ?
C2A C3A C4A C5A -2.5(3) . . . . ?
C1 N1 C7 N2 164.86(18) . . . . ?
C1 C2 C3 C4 2.0(3) . . . . ?
C1 C6 C5 C4 1.2(3) . . . . ?
C7A N2A C9A C10A 144.8(2) . . . . ?
C7A N2A C8A C11A -165.85(19) . . . . ?
C7A N1A C1A C2A 155.02(17) . . . . ?
C7A N1A C1A C6A -27.2(3) . . . . ?
C3 C2 C1 N1 173.25(17) . . . . ?
C3 C2 C1 C6 -2.4(3) . . . . ?
C3 C4 C5 C6 -1.5(3) . . . . ?
C6A C1A C2A O1A 178.20(17) . . . . ?
C6A C1A C2A C3A -0.6(3) . . . . ?
C6A C5A C4A C3A -0.1(3) . . . . ?
C8 N2 C7 N1 -15.5(3) . . . . ?
C8 N2 C9 C10 -20.1(2) . . . . ?
C8 C11 C10 C9 -39.3(2) . . . . ?
C9A N2A C7A N1A 179.63(18) . . . . ?
C9A N2A C8A C11A 2.9(2) . . . . ?
C8A N2A C7A N1A -12.9(3) . . . . ?
C8A N2A C9A C10A -24.1(2) . . . . ?
C8A C11A C10A C9A -34.0(2) . . . . ?
C9 N2 C7 N1 -179.77(19) . . . . ?
C9 N2 C8 C11 -4.3(2) . . . . ?
C12 Al1 O1A C2A 89.32(15) . . . . ?
C12 Al1 O1 C2 77.43(15) . . . . ?
